data_1564063
loop_
_publ_author_name
'Zou, Xiaoyan'
'Du, Chenyu'
'Dong, Yanping'
'Li, Guangming'

_publ_section_title
;
 Luminescence and structure of a family of salen type dinuclear lanthanide
 complexes
;
_journal_name_full 'Inorganica Chimica Acta'
_journal_page_first 119860
_journal_paper_doi 10.1016/j.ica.2020.119860
_journal_volume 512
_journal_year 2020
_chemical_formula_sum 'C50 H64 Cl8 F12 N4 O16 P2 Sm2'
_chemical_formula_weight 1851.29
_space_group_crystal_system monoclinic
_space_group_IT_number 14
_space_group_name_Hall '-P 2ybc'
_space_group_name_H-M_alt 'P 1 21/c 1'
_atom_sites_solution_hydrogens geom
_audit_creation_method SHELXL-2014/7
_cell_angle_alpha 90
_cell_angle_beta 126.76(2)
_cell_angle_gamma 90
_cell_formula_units_Z 2
_cell_length_a 12.351(3)
_cell_length_b 23.881(5)
_cell_length_c 15.407(6)
_cell_measurement_reflns_used 18812
_cell_measurement_temperature 293(2)
_cell_measurement_theta_max 27.51
_cell_measurement_theta_min 3.05
_cell_volume 3641(2)
_computing_cell_refinement 'CrysAlis PRO (Agilent, 2011)'
_computing_data_collection 'CrysAlis PRO (Agilent, 2011)'
_computing_data_reduction 'CrysAlis PRO (Agilent, 2011)'
_computing_molecular_graphics 'Bruker SHELXTL'
_computing_publication_material 'Bruker SHELXTL'
_computing_structure_refinement 'SHELXL-2014/7 (Sheldrick, 2014)'
_computing_structure_solution 'SHELXL-2014/7 (Sheldrick, 2014)'
_diffrn_ambient_temperature 293(2)
_diffrn_measured_fraction_theta_full 0.996
_diffrn_measured_fraction_theta_max 0.993
_diffrn_measurement_device_type 'Xcalibur, Eos'
_diffrn_measurement_method 'phi and omega scans'
_diffrn_radiation_monochromator graphite
_diffrn_radiation_source 'Enhance (Mo) X-ray Source'
_diffrn_radiation_type MoK\a
_diffrn_radiation_wavelength 0.71073
_diffrn_reflns_av_R_equivalents 0.1070
_diffrn_reflns_av_unetI/netI 0.0994
_diffrn_reflns_Laue_measured_fraction_full 0.996
_diffrn_reflns_Laue_measured_fraction_max 0.993
_diffrn_reflns_limit_h_max 15
_diffrn_reflns_limit_h_min -15
_diffrn_reflns_limit_k_max 31
_diffrn_reflns_limit_k_min -30
_diffrn_reflns_limit_l_max 18
_diffrn_reflns_limit_l_min -19
_diffrn_reflns_number 34096
_diffrn_reflns_point_group_measured_fraction_full 0.996
_diffrn_reflns_point_group_measured_fraction_max 0.993
_diffrn_reflns_theta_full 25.242
_diffrn_reflns_theta_max 27.483
_diffrn_reflns_theta_min 3.045
_exptl_absorpt_coefficient_mu 2.026
_exptl_crystal_colour colorless
_exptl_crystal_density_diffrn 1.689
_exptl_crystal_description block
_exptl_crystal_F_000 1836
_exptl_crystal_size_max 0.15
_exptl_crystal_size_mid 0.15
_exptl_crystal_size_min 0.14
_refine_diff_density_max 0.713
_refine_diff_density_min -0.619
_refine_diff_density_rms 0.099
_refine_ls_extinction_coef .
_refine_ls_extinction_method none
_refine_ls_goodness_of_fit_ref 0.955
_refine_ls_hydrogen_treatment constr
_refine_ls_matrix_type full
_refine_ls_number_parameters 424
_refine_ls_number_reflns 8279
_refine_ls_number_restraints 45
_refine_ls_restrained_S_all 0.968
_refine_ls_R_factor_all 0.1374
_refine_ls_R_factor_gt 0.0670
_refine_ls_shift/su_max 0.001
_refine_ls_shift/su_mean 0.000
_refine_ls_structure_factor_coef Fsqd
_refine_ls_weighting_details 'w=1/[\s^2^(Fo^2^)+(0.1062P)^2^] where P=(Fo^2^+2Fc^2^)/3'
_refine_ls_weighting_scheme calc
_refine_ls_wR_factor_gt 0.1724
_refine_ls_wR_factor_ref 0.2071
_reflns_Friedel_coverage 0.000
_reflns_Friedel_fraction_full .
_reflns_Friedel_fraction_max .
_reflns_number_gt 4139
_reflns_number_total 8279
_reflns_threshold_expression 'I > 2\s(I)'
_cod_data_source_file 1-5.cif
_cod_data_source_block 2
_cod_original_sg_symbol_H-M 'P 21/c'
_cod_database_code 1564063
_shelx_shelxl_version_number 2014/7
_shelx_space_group_comment
;
The symmetry employed for this shelxl refinement is uniquely defined
by the following loop, which should always be used as a source of
symmetry information in preference to the above space-group names.
They are only intended as comments.
;

loop_
_space_group_symop_operation_xyz
'x, y, z'
'-x, y+1/2, -z+1/2'
'-x, -y, -z'
'x, -y-1/2, z-1/2'

loop_
_atom_site_label
_atom_site_type_symbol
_atom_site_fract_x
_atom_site_fract_y
_atom_site_fract_z
_atom_site_U_iso_or_equiv
_atom_site_adp_type
_atom_site_occupancy
_atom_site_site_symmetry_order
_atom_site_calc_flag
_atom_site_refinement_flags_posn
_atom_site_refinement_flags_adp
_atom_site_refinement_flags_occupancy
_atom_site_disorder_assembly
_atom_site_disorder_group
Sm1 Sm 0.06330(4) -0.00896(2) 0.41049(3) 0.0744(2) Uani 1 1 d . . . . .
C1 C -0.0098(10) 0.0952(5) 0.1357(7) 0.090(3) Uani 1 1 d . . . . .
C2 C -0.0403(8) 0.0586(4) 0.1903(6) 0.081(2) Uani 1 1 d . . . . .
C3 C -0.1115(10) 0.0096(5) 0.1331(8) 0.096(3) Uani 1 1 d . . . . .
C4 C -0.1564(11) -0.0007(5) 0.0297(8) 0.114(4) Uani 1 1 d . . . . .
H4A H -0.2036 -0.0334 -0.0057 0.136 Uiso 1 1 calc R U . . .
C5 C -0.1296(13) 0.0395(7) -0.0233(8) 0.123(4) Uani 1 1 d . . . . .
H5A H -0.1618 0.0337 -0.0947 0.147 Uiso 1 1 calc R U . . .
C6 C -0.0580(11) 0.0856(6) 0.0292(9) 0.115(4) Uani 1 1 d . . . . .
H6A H -0.0404 0.1115 -0.0060 0.138 Uiso 1 1 calc R U . . .
C7 C -0.1408(9) -0.1011(4) 0.4212(7) 0.085(2) Uani 1 1 d . . . . .
C8 C -0.2338(10) 0.0461(4) 0.3653(7) 0.085(2) Uani 1 1 d . . . . .
C9 C 0.3636(12) 0.1747(5) 0.4534(8) 0.117(4) Uani 1 1 d . . . . .
H9A H 0.4209 0.2058 0.4975 0.140 Uiso 1 1 calc R U . . .
H9B H 0.3478 0.1523 0.4973 0.140 Uiso 1 1 calc R U . . .
C10 C 0.0746(10) 0.1404(5) 0.1898(8) 0.101(3) Uani 1 1 d . . . . .
H10A H 0.0946 0.1632 0.1522 0.121 Uiso 1 1 calc R U . . .
C11 C -0.2140(18) -0.0736(7) 0.1394(11) 0.217(10) Uani 1 1 d . . . . .
H11A H -0.2180 -0.0963 0.1890 0.326 Uiso 1 1 calc R U . . .
H11B H -0.3029 -0.0604 0.0827 0.326 Uiso 1 1 calc R U . . .
H11C H -0.1798 -0.0956 0.1085 0.326 Uiso 1 1 calc R U . . .
C12 C 0.2282(14) 0.1979(5) 0.3571(10) 0.120(4) Uani 1 1 d . . . . .
H12B H 0.1920 0.2230 0.3835 0.144 Uiso 1 1 calc R U . . .
H12A H 0.2425 0.2194 0.3114 0.144 Uiso 1 1 calc R U . . .
C13 C 0.2439(9) -0.0809(5) 0.3299(7) 0.096(3) Uani 1 1 d D . . . .
C14 C -0.3288(11) 0.0563(7) 0.2456(8) 0.144(5) Uani 1 1 d . . . . .
H14A H -0.4124 0.0711 0.2273 0.217 Uiso 1 1 calc R U . . .
H14B H -0.2891 0.0826 0.2251 0.217 Uiso 1 1 calc R U . . .
H14C H -0.3458 0.0217 0.2077 0.217 Uiso 1 1 calc R U . . .
C15 C 0.2844(9) -0.0268(4) 0.3554(7) 0.083(2) Uani 1 1 d . . . . .
C16 C -0.2179(13) -0.1551(5) 0.3724(10) 0.132(4) Uani 1 1 d . . . . .
H16A H -0.1949 -0.1714 0.3283 0.199 Uiso 1 1 calc R U . . .
H16B H -0.1946 -0.1807 0.4292 0.199 Uiso 1 1 calc R U . . .
H16C H -0.3131 -0.1476 0.3285 0.199 Uiso 1 1 calc R U . . .
C17 C 0.3880(9) -0.0124(5) 0.3469(6) 0.093(3) Uani 1 1 d . . . . .
C18 C 0.0822(19) -0.1571(7) 0.3164(17) 0.225(9) Uani 1 1 d D U . . .
H18A H 0.0106 -0.1594 0.3239 0.337 Uiso 1 1 calc R U . . .
H18B H 0.0489 -0.1684 0.2446 0.337 Uiso 1 1 calc R U . . .
H18C H 0.1548 -0.1814 0.3683 0.337 Uiso 1 1 calc R U . . .
C19 C 0.4392(11) -0.0523(6) 0.3133(8) 0.107(3) Uani 1 1 d . . . . .
H19A H 0.5078 -0.0416 0.3084 0.129 Uiso 1 1 calc R U . . .
C20 C 0.4365(10) 0.1403(5) 0.4248(8) 0.114(4) Uani 1 1 d . . . . .
H20A H 0.5319 0.1406 0.4849 0.137 Uiso 1 1 calc R U . . .
H20B H 0.4263 0.1570 0.3629 0.137 Uiso 1 1 calc R U . . .
C21 C 0.3953(12) -0.1033(7) 0.2888(9) 0.121(4) Uani 1 1 d . . . . .
H21A H 0.4333 -0.1284 0.2679 0.146 Uiso 1 1 calc R U . . .
C22 C 0.4336(9) 0.0434(6) 0.3691(7) 0.095(3) Uani 1 1 d . . . . .
H22A H 0.5007 0.0532 0.3618 0.114 Uiso 1 1 calc R U . . .
C23 C 0.2898(11) -0.1211(5) 0.2939(8) 0.106(3) Uani 1 1 d . . . . .
H23A H 0.2539 -0.1571 0.2745 0.127 Uiso 1 1 calc R U . . .
C24 C -0.207(3) 0.2076(13) 0.377(3) 0.329(16) Uani 1 1 d . U . . .
H24A H -0.3022 0.2163 0.3360 0.395 Uiso 1 1 calc R U . . .
H24B H -0.1880 0.1734 0.4179 0.395 Uiso 1 1 calc R U . . .
C25 C 0.610(3) 0.3359(10) 0.5198(18) 0.43(2) Uani 1 1 d D U . . .
H25A H 0.7071 0.3301 0.5711 0.518 Uiso 1 1 calc R U . . .
H25B H 0.5666 0.3309 0.5547 0.518 Uiso 1 1 calc R U . . .
Cl1 Cl -0.1523(12) 0.2021(5) 0.2879(14) 0.449(8) Uani 1 1 d . U . . .
Cl2 Cl 0.5656(11) 0.4014(6) 0.4449(8) 0.392(7) Uani 1 1 d D U . . .
Cl3 Cl -0.1188(13) 0.2564(4) 0.4521(11) 0.478(10) Uani 1 1 d . U . . .
Cl4 Cl 0.5375(10) 0.2976(5) 0.4034(6) 0.354(6) Uani 1 1 d D U . . .
N1 N 0.1293(8) 0.1534(4) 0.2921(7) 0.099(2) Uani 1 1 d . . . . .
H1A H 0.1040 0.1337 0.3238 0.119 Uiso 1 1 calc R U . . .
N2 N 0.3894(7) 0.0817(4) 0.3986(6) 0.093(2) Uani 1 1 d . . . . .
H2A H 0.3261 0.0724 0.4037 0.111 Uiso 1 1 calc R U . . .
O1 O -0.0631(6) -0.0875(2) 0.3966(5) 0.0889(16) Uani 1 1 d . . . . .
O2 O -0.1195(6) 0.0267(3) 0.4030(4) 0.0862(16) Uani 1 1 d . . . . .
O3 O -0.0006(6) 0.0668(3) 0.2879(4) 0.0857(16) Uani 1 1 d . . . . .
O4 O 0.1349(8) -0.0954(3) 0.3366(6) 0.116(2) Uani 1 1 d . . . . .
O5 O 0.2326(7) 0.0059(3) 0.3868(5) 0.0957(18) Uani 1 1 d . . . . .
O6 O -0.1253(7) -0.0263(3) 0.1969(5) 0.109(2) Uani 1 1 d . . . . .
P1 P 0.3517(4) 0.17938(15) 0.1190(3) 0.1153(10) Uani 1 1 d . . . . .
F1 F 0.4184(13) 0.2335(5) 0.1200(9) 0.224(5) Uani 1 1 d . . . . .
F2 F 0.2275(12) 0.1916(6) 0.0103(7) 0.274(7) Uani 1 1 d . . . . .
F3 F 0.4101(9) 0.1426(6) 0.0721(7) 0.218(5) Uani 1 1 d . . . . .
F4 F 0.2959(10) 0.2116(4) 0.1758(7) 0.173(3) Uani 1 1 d . . . . .
F5 F 0.4868(9) 0.1672(4) 0.2382(6) 0.175(3) Uani 1 1 d . . . . .
F6 F 0.2966(12) 0.1262(4) 0.1356(10) 0.220(4) Uani 1 1 d . . . . .
O8 O -0.1588(5) -0.0742(3) 0.4814(4) 0.0825(15) Uani 1 1 d . . . . .
O7 O -0.2678(6) 0.0544(3) 0.4261(5) 0.0961(18) Uani 1 1 d . . . . .

loop_
_atom_site_aniso_label
_atom_site_aniso_U_11
_atom_site_aniso_U_22
_atom_site_aniso_U_33
_atom_site_aniso_U_23
_atom_site_aniso_U_13
_atom_site_aniso_U_12
Sm1 0.0749(3) 0.0909(3) 0.0877(3) -0.0036(2) 0.0649(3) -0.0066(2)
C1 0.086(6) 0.115(8) 0.082(5) 0.015(5) 0.057(5) 0.011(5)
C2 0.071(5) 0.112(7) 0.072(5) 0.010(4) 0.050(4) 0.008(5)
C3 0.080(6) 0.131(9) 0.084(6) 0.003(5) 0.053(5) 0.001(6)
C4 0.101(7) 0.158(11) 0.087(6) -0.011(6) 0.059(6) 0.001(6)
C5 0.115(9) 0.185(13) 0.075(6) 0.014(7) 0.061(7) 0.013(9)
C6 0.091(7) 0.177(13) 0.095(7) 0.034(7) 0.065(6) 0.025(7)
C7 0.077(5) 0.102(7) 0.091(5) -0.002(5) 0.058(5) -0.014(5)
C8 0.089(6) 0.092(7) 0.095(6) 0.014(4) 0.067(5) 0.012(5)
C9 0.121(9) 0.152(11) 0.094(7) -0.023(7) 0.073(7) -0.033(8)
C10 0.095(7) 0.137(9) 0.094(7) 0.028(6) 0.070(6) 0.020(6)
C11 0.27(2) 0.228(19) 0.136(11) -0.064(11) 0.110(13) -0.166(17)
C12 0.162(11) 0.091(8) 0.145(9) 0.001(7) 0.113(9) -0.013(7)
C13 0.072(5) 0.160(10) 0.078(5) 0.012(5) 0.057(5) 0.021(6)
C14 0.110(8) 0.222(15) 0.116(8) 0.063(9) 0.075(7) 0.055(9)
C15 0.084(5) 0.102(7) 0.100(6) 0.002(5) 0.075(5) 0.006(5)
C16 0.173(11) 0.124(9) 0.181(10) -0.051(8) 0.149(10) -0.068(8)
C17 0.072(5) 0.154(10) 0.069(5) 0.026(5) 0.051(4) 0.022(6)
C18 0.30(2) 0.169(15) 0.40(3) -0.101(16) 0.31(2) -0.075(15)
C19 0.093(7) 0.160(11) 0.107(7) 0.021(7) 0.080(6) 0.034(7)
C20 0.093(7) 0.165(11) 0.087(6) 0.015(6) 0.055(6) -0.021(7)
C21 0.118(9) 0.169(12) 0.122(8) 0.006(8) 0.096(8) 0.040(9)
C22 0.072(5) 0.160(10) 0.074(5) 0.019(5) 0.055(5) 0.010(6)
C23 0.112(7) 0.125(9) 0.112(7) -0.017(6) 0.084(6) 0.003(6)
C24 0.24(2) 0.27(3) 0.41(3) -0.08(2) 0.16(2) -0.13(2)
C25 0.56(4) 0.56(5) 0.39(3) -0.11(3) 0.40(3) -0.27(3)
Cl1 0.393(14) 0.339(13) 0.78(3) -0.131(14) 0.443(18) -0.052(10)
Cl2 0.432(13) 0.546(18) 0.361(10) -0.173(11) 0.325(10) -0.259(13)
Cl3 0.441(15) 0.244(10) 0.425(14) -0.034(9) 0.086(12) -0.100(10)
Cl4 0.412(13) 0.407(15) 0.264(8) -0.052(8) 0.215(9) -0.131(10)
N1 0.108(6) 0.098(6) 0.118(6) 0.012(5) 0.082(5) 0.004(5)
N2 0.084(5) 0.125(7) 0.094(5) 0.017(4) 0.067(4) -0.008(5)
O1 0.093(4) 0.098(4) 0.123(4) -0.014(3) 0.089(4) -0.018(3)
O2 0.072(3) 0.110(5) 0.094(4) 0.014(3) 0.059(3) 0.007(3)
O3 0.085(4) 0.110(5) 0.083(3) 0.002(3) 0.062(3) -0.007(3)
O4 0.131(5) 0.132(6) 0.150(6) -0.025(5) 0.118(5) -0.021(5)
O5 0.100(4) 0.118(5) 0.113(4) 0.005(3) 0.087(4) 0.001(3)
O6 0.109(5) 0.135(6) 0.095(4) -0.009(4) 0.068(4) -0.035(4)
P1 0.140(3) 0.125(3) 0.121(2) 0.0238(17) 0.099(2) 0.025(2)
F1 0.299(14) 0.221(11) 0.226(9) 0.001(8) 0.197(11) -0.065(9)
F2 0.211(11) 0.367(17) 0.141(7) 0.071(9) 0.050(7) 0.121(11)
F3 0.181(8) 0.348(16) 0.159(7) -0.026(7) 0.120(6) 0.069(9)
F4 0.223(9) 0.164(7) 0.225(8) 0.014(6) 0.184(8) 0.036(6)
F5 0.158(7) 0.230(9) 0.135(6) 0.010(5) 0.086(5) 0.018(6)
F6 0.271(12) 0.130(7) 0.325(13) 0.000(7) 0.214(11) -0.020(7)
O8 0.080(4) 0.100(4) 0.098(4) -0.008(3) 0.069(3) -0.014(3)
O7 0.087(4) 0.115(5) 0.111(4) 0.017(3) 0.073(4) 0.020(3)

loop_
_atom_type_symbol
_atom_type_description
_atom_type_scat_dispersion_real
_atom_type_scat_dispersion_imag
_atom_type_scat_source
C C 0.0033 0.0016 'International Tables Vol C Tables 4.2.6.8 and 6.1.1.4'
H H 0.0000 0.0000 'International Tables Vol C Tables 4.2.6.8 and 6.1.1.4'
F F 0.0171 0.0103 'International Tables Vol C Tables 4.2.6.8 and 6.1.1.4'
Sm Sm -0.1638 3.4418 'International Tables Vol C Tables 4.2.6.8 and 6.1.1.4'
N N 0.0061 0.0033 'International Tables Vol C Tables 4.2.6.8 and 6.1.1.4'
O O 0.0106 0.0060 'International Tables Vol C Tables 4.2.6.8 and 6.1.1.4'
P P 0.1023 0.0942 'International Tables Vol C Tables 4.2.6.8 and 6.1.1.4'
Cl Cl 0.1484 0.1585 'International Tables Vol C Tables 4.2.6.8 and 6.1.1.4'

loop_
_geom_angle_atom_site_label_1
_geom_angle_atom_site_label_2
_geom_angle_atom_site_label_3
_geom_angle
_geom_angle_site_symmetry_1
_geom_angle_site_symmetry_3
O2 Sm1 O5 148.6(2) . .
O2 Sm1 O1 73.8(2) . .
O5 Sm1 O1 134.8(2) . .
O2 Sm1 O3 80.41(19) . .
O5 Sm1 O3 70.5(2) . .
O1 Sm1 O3 130.0(2) . .
O2 Sm1 O8 78.1(2) . 3_556
O5 Sm1 O8 82.5(2) . 3_556
O1 Sm1 O8 137.93(17) . 3_556
O3 Sm1 O8 73.4(2) . 3_556
O2 Sm1 O7 124.57(19) . 3_556
O5 Sm1 O7 76.5(2) . 3_556
O1 Sm1 O7 87.8(2) . 3_556
O3 Sm1 O7 141.3(2) . 3_556
O8 Sm1 O7 83.1(2) 3_556 3_556
O2 Sm1 O2 73.9(2) . 3_556
O5 Sm1 O2 122.0(2) . 3_556
O1 Sm1 O2 72.0(2) . 3_556
O3 Sm1 O2 139.1(2) . 3_556
O8 Sm1 O2 70.6(2) 3_556 3_556
O7 Sm1 O2 50.72(19) 3_556 3_556
O2 Sm1 O6 83.9(2) . .
O5 Sm1 O6 91.9(2) . .
O1 Sm1 O6 74.1(2) . .
O3 Sm1 O6 60.9(2) . .
O8 Sm1 O6 133.0(2) 3_556 .
O7 Sm1 O6 140.8(2) 3_556 .
O2 Sm1 O6 143.41(19) 3_556 .
O2 Sm1 O4 142.2(2) . .
O5 Sm1 O4 60.9(2) . .
O1 Sm1 O4 74.1(2) . .
O3 Sm1 O4 106.2(2) . .
O8 Sm1 O4 139.7(2) 3_556 .
O7 Sm1 O4 73.1(2) 3_556 .
O2 Sm1 O4 113.8(2) 3_556 .
O6 Sm1 O4 68.6(2) . .
O2 Sm1 C8 99.2(2) . 3_556
O5 Sm1 C8 98.7(2) . 3_556
O1 Sm1 C8 80.5(2) . 3_556
O3 Sm1 C8 146.5(2) . 3_556
O8 Sm1 C8 73.9(2) 3_556 3_556
O7 Sm1 C8 25.4(2) 3_556 3_556
O2 Sm1 C8 25.4(2) 3_556 3_556
O6 Sm1 C8 152.5(3) . 3_556
O4 Sm1 C8 94.5(2) . 3_556
O2 Sm1 Sm1 38.73(13) . 3_556
O5 Sm1 Sm1 148.95(16) . 3_556
O1 Sm1 Sm1 68.35(13) . 3_556
O3 Sm1 Sm1 113.09(13) . 3_556
O8 Sm1 Sm1 70.08(12) 3_556 3_556
O7 Sm1 Sm1 85.85(14) 3_556 3_556
O2 Sm1 Sm1 35.12(13) 3_556 3_556
O6 Sm1 Sm1 117.31(16) . 3_556
O4 Sm1 Sm1 137.37(15) . 3_556
C8 Sm1 Sm1 60.52(18) 3_556 3_556
C10 C1 C6 118.5(10) . .
C10 C1 C2 119.9(8) . .
C6 C1 C2 121.5(11) . .
O3 C2 C3 121.0(8) . .
O3 C2 C1 123.4(9) . .
C3 C2 C1 115.5(8) . .
C4 C3 O6 125.5(10) . .
C4 C3 C2 123.1(10) . .
O6 C3 C2 111.4(8) . .
C3 C4 C5 118.6(11) . .
C3 C4 H4A 120.7 . .
C5 C4 H4A 120.7 . .
C6 C5 C4 120.4(10) . .
C6 C5 H5A 119.8 . .
C4 C5 H5A 119.8 . .
C5 C6 C1 120.7(11) . .
C5 C6 H6A 119.7 . .
C1 C6 H6A 119.7 . .
O8 C7 O1 126.2(8) . .
O8 C7 C16 118.0(8) . .
O1 C7 C16 115.8(8) . .
O2 C8 O7 120.1(8) . .
O2 C8 C14 117.8(8) . .
O7 C8 C14 122.0(9) . .
O2 C8 Sm1 61.4(4) . 3_556
O7 C8 Sm1 59.1(4) . 3_556
C14 C8 Sm1 171.4(8) . 3_556
C20 C9 C12 115.0(9) . .
C20 C9 H9A 108.5 . .
C12 C9 H9A 108.5 . .
C20 C9 H9B 108.5 . .
C12 C9 H9B 108.5 . .
H9A C9 H9B 107.5 . .
N1 C10 C1 124.3(9) . .
N1 C10 H10A 117.8 . .
C1 C10 H10A 117.8 . .
O6 C11 H11A 109.5 . .
O6 C11 H11B 109.5 . .
H11A C11 H11B 109.5 . .
O6 C11 H11C 109.5 . .
H11A C11 H11C 109.5 . .
H11B C11 H11C 109.5 . .
N1 C12 C9 112.3(9) . .
N1 C12 H12B 109.1 . .
C9 C12 H12B 109.1 . .
N1 C12 H12A 109.1 . .
C9 C12 H12A 109.1 . .
H12B C12 H12A 107.9 . .
C15 C13 C23 127.4(9) . .
C15 C13 O4 113.8(8) . .
C23 C13 O4 118.7(10) . .
C8 C14 H14A 109.5 . .
C8 C14 H14B 109.5 . .
H14A C14 H14B 109.5 . .
C8 C14 H14C 109.5 . .
H14A C14 H14C 109.5 . .
H14B C14 H14C 109.5 . .
O5 C15 C13 120.8(8) . .
O5 C15 C17 125.2(10) . .
C13 C15 C17 113.9(8) . .
C7 C16 H16A 109.5 . .
C7 C16 H16B 109.5 . .
H16A C16 H16B 109.5 . .
C7 C16 H16C 109.5 . .
H16A C16 H16C 109.5 . .
H16B C16 H16C 109.5 . .
C19 C17 C15 120.3(11) . .
C19 C17 C22 122.0(10) . .
C15 C17 C22 117.7(9) . .
O4 C18 H18A 109.5 . .
O4 C18 H18B 109.5 . .
H18A C18 H18B 109.5 . .
O4 C18 H18C 109.5 . .
H18A C18 H18C 109.5 . .
H18B C18 H18C 109.5 . .
C21 C19 C17 123.0(11) . .
C21 C19 H19A 118.5 . .
C17 C19 H19A 118.5 . .
C9 C20 N2 113.6(9) . .
C9 C20 H20A 108.8 . .
N2 C20 H20A 108.8 . .
C9 C20 H20B 108.8 . .
N2 C20 H20B 108.8 . .
H20A C20 H20B 107.7 . .
C19 C21 C23 120.3(10) . .
C19 C21 H21A 119.9 . .
C23 C21 H21A 119.9 . .
N2 C22 C17 124.7(9) . .
N2 C22 H22A 117.7 . .
C17 C22 H22A 117.7 . .
C13 C23 C21 115.1(11) . .
C13 C23 H23A 122.5 . .
C21 C23 H23A 122.5 . .
Cl3 C24 Cl1 101.7(17) . .
Cl3 C24 H24A 111.4 . .
Cl1 C24 H24A 111.4 . .
Cl3 C24 H24B 111.4 . .
Cl1 C24 H24B 111.4 . .
H24A C24 H24B 109.3 . .
Cl4 C25 Cl2 91.5(12) . .
Cl4 C25 H25A 113.4 . .
Cl2 C25 H25A 113.4 . .
Cl4 C25 H25B 113.4 . .
Cl2 C25 H25B 113.4 . .
H25A C25 H25B 110.7 . .
C10 N1 C12 127.1(9) . .
C10 N1 H1A 116.5 . .
C12 N1 H1A 116.5 . .
C22 N2 C20 126.3(9) . .
C22 N2 H2A 116.8 . .
C20 N2 H2A 116.8 . .
C7 O1 Sm1 138.9(6) . .
C8 O2 Sm1 160.3(6) . .
C8 O2 Sm1 93.2(5) . 3_556
Sm1 O2 Sm1 106.2(2) . 3_556
C2 O3 Sm1 121.6(6) . .
C13 O4 C18 120.2(8) . .
C13 O4 Sm1 113.1(6) . .
C18 O4 Sm1 126.3(6) . .
C15 O5 Sm1 131.3(6) . .
C3 O6 C11 114.7(8) . .
C3 O6 Sm1 112.8(5) . .
C11 O6 Sm1 130.6(7) . .
F2 P1 F1 91.8(7) . .
F2 P1 F6 95.2(8) . .
F1 P1 F6 171.7(7) . .
F2 P1 F3 92.3(6) . .
F1 P1 F3 94.9(7) . .
F6 P1 F3 89.2(7) . .
F2 P1 F4 91.8(6) . .
F1 P1 F4 89.6(6) . .
F6 P1 F4 85.8(6) . .
F3 P1 F4 173.8(6) . .
F2 P1 F5 178.9(7) . .
F1 P1 F5 87.5(6) . .
F6 P1 F5 85.4(6) . .
F3 P1 F5 88.6(5) . .
F4 P1 F5 87.4(5) . .
C7 O8 Sm1 135.0(5) . 3_556
C8 O7 Sm1 95.5(5) . 3_556

loop_
_geom_bond_atom_site_label_1
_geom_bond_atom_site_label_2
_geom_bond_distance
_geom_bond_site_symmetry_2
Sm1 O2 2.350(6) .
Sm1 O5 2.355(6) .
Sm1 O1 2.368(5) .
Sm1 O3 2.384(6) .
Sm1 O8 2.400(6) 3_556
Sm1 O7 2.507(6) 3_556
Sm1 O2 2.556(6) 3_556
Sm1 O6 2.693(6) .
Sm1 O4 2.746(7) .
Sm1 C8 2.907(9) 3_556
Sm1 Sm1 3.9239(13) 3_556
C1 C10 1.380(14) .
C1 C6 1.389(14) .
C1 C2 1.412(12) .
C2 O3 1.288(9) .
C2 C3 1.411(13) .
C3 C4 1.361(13) .
C3 O6 1.388(11) .
C4 C5 1.421(17) .
C4 H4A 0.9300 .
C5 C6 1.340(17) .
C5 H5A 0.9300 .
C6 H6A 0.9300 .
C7 O8 1.254(10) .
C7 O1 1.267(9) .
C7 C16 1.509(13) .
C8 O2 1.250(10) .
C8 O7 1.252(10) .
C8 C14 1.499(12) .
C8 Sm1 2.907(9) 3_556
C9 C20 1.466(15) .
C9 C12 1.529(15) .
C9 H9A 0.9700 .
C9 H9B 0.9700 .
C10 N1 1.328(11) .
C10 H10A 0.9300 .
C11 O6 1.450(13) .
C11 H11A 0.9600 .
C11 H11B 0.9600 .
C11 H11C 0.9600 .
C12 N1 1.469(13) .
C12 H12B 0.9700 .
C12 H12A 0.9700 .
C13 C15 1.355(13) .
C13 C23 1.389(13) .
C13 O4 1.453(10) .
C14 H14A 0.9600 .
C14 H14B 0.9600 .
C14 H14C 0.9600 .
C15 O5 1.275(10) .
C15 C17 1.405(12) .
C16 H16A 0.9600 .
C16 H16B 0.9600 .
C16 H16C 0.9600 .
C17 C19 1.403(14) .
C17 C22 1.407(14) .
C18 O4 1.565(15) .
C18 H18A 0.9600 .
C18 H18B 0.9600 .
C18 H18C 0.9600 .
C19 C21 1.295(15) .
C19 H19A 0.9300 .
C20 N2 1.476(13) .
C20 H20A 0.9700 .
C20 H20B 0.9700 .
C21 C23 1.416(15) .
C21 H21A 0.9300 .
C22 N2 1.280(12) .
C22 H22A 0.9300 .
C23 H23A 0.9300 .
C24 Cl3 1.54(2) .
C24 Cl1 1.86(3) .
C24 H24A 0.9700 .
C24 H24B 0.9700 .
C25 Cl4 1.712(17) .
C25 Cl2 1.823(18) .
C25 H25A 0.9700 .
C25 H25B 0.9700 .
N1 H1A 0.8600 .
N2 H2A 0.8600 .
O2 Sm1 2.556(6) 3_556
P1 F2 1.472(9) .
P1 F1 1.528(10) .
P1 F6 1.533(10) .
P1 F3 1.562(9) .
P1 F4 1.598(8) .
P1 F5 1.605(8) .
O8 Sm1 2.400(6) 3_556
O7 Sm1 2.507(6) 3_556
